data_2011187
loop_
_publ_author_name
'Dobson, Allison J.'
'Gerkin, Roger E.'

_publ_section_title
;
 Hydrogen bonding and C---H&#x00B7;&#x00B7;&#x00B7;O interactions in
 3-(3-aminophthalimido)phthalic acid dihydrate
;
_journal_issue 8
_journal_name_full 'Acta Crystallographica Section C'
_journal_page_first 1021
_journal_page_last 1023
_journal_paper_doi 10.1107/S0108270100007083
_journal_volume 56
_journal_year 2000
_chemical_formula_moiety 'C16 H10 N2 O6 , 2H2 O'
_chemical_formula_sum 'C16 H14 N2 O8'
_chemical_formula_weight 362.30
_chemical_name_common '3-(3-aminophthalimido)phthalic acid dihydrate'
_chemical_name_systematic ' ?'
_space_group_IT_number 2
_symmetry_cell_setting triclinic
_symmetry_space_group_name_Hall '-P 1'
_symmetry_space_group_name_H-M 'P -1'
_cell_angle_alpha 69.4810(10)
_cell_angle_beta 82.7640(10)
_cell_angle_gamma 76.229(2)
_cell_formula_units_Z 2
_cell_length_a 7.5608(2)
_cell_length_b 9.0632(2)
_cell_length_c 12.7245(3)
_cell_measurement_reflns_used 20808
_cell_measurement_temperature 150
_cell_measurement_theta_max 27.50
_cell_measurement_theta_min 1.71
_cell_volume 792.29(3)
_computing_cell_refinement 'DENZO-SMN (Otwinowski & Minor, 1997)'
_computing_data_collection '  COLLECT (Nonius, 1999)'
_computing_data_reduction DENZO-SMN
_computing_molecular_graphics 'ORTEPII (Johnson, 1976)'
_computing_publication_material 'TEXSAN and  PLATON (Spek, 1990)'
_computing_structure_refinement 'TEXSAN (Molecular Structure Corporation, 1995)'
_computing_structure_solution 'SHELXS86 (Sheldrick, 1990)'
_diffrn_ambient_temperature 150
_diffrn_measured_fraction_theta_max .999
_diffrn_measurement_device_type 'Nonius KappaCCD diffractometer'
_diffrn_measurement_method 'omega scans with \k offsets'
_diffrn_radiation_monochromator graphite
_diffrn_radiation_source 'X-ray tube'
_diffrn_radiation_type MoK\a
_diffrn_radiation_wavelength .71073
_diffrn_reflns_av_R_equivalents .037
_diffrn_reflns_limit_h_max 9
_diffrn_reflns_limit_h_min -9
_diffrn_reflns_limit_k_max 11
_diffrn_reflns_limit_k_min -11
_diffrn_reflns_limit_l_max 16
_diffrn_reflns_limit_l_min -16
_diffrn_reflns_number 20808
_diffrn_reflns_theta_max 27.50
_exptl_absorpt_coefficient_mu .124
_exptl_absorpt_correction_type none
_exptl_crystal_colour 'yellow-orange (golden)'
_exptl_crystal_density_diffrn 1.519
_exptl_crystal_density_meas ?
_exptl_crystal_description 'uncut plate '
_exptl_crystal_F_000 376
_exptl_crystal_size_max .31
_exptl_crystal_size_mid .23
_exptl_crystal_size_min .08
_refine_diff_density_max .59
_refine_diff_density_min -.33
_refine_ls_extinction_method ' none'
_refine_ls_goodness_of_fit_ref 1.98
_refine_ls_hydrogen_treatment mixed
_refine_ls_matrix_type full
_refine_ls_number_parameters 267
_refine_ls_number_reflns 3627
_refine_ls_R_factor_gt .049
_refine_ls_shift/su_max .0004
_refine_ls_structure_factor_coef Fsqd
_refine_ls_weighting_details 'w = 1/[\s^2^~cs~ + (0.037I)^2^]'
_refine_ls_weighting_scheme sigma
_refine_ls_wR_factor_ref .125
_reflns_number_gt 2917
_reflns_number_total 3628
_reflns_threshold_expression 'I > 2\s~I~'
_cod_data_source_file bk1528.cif
_cod_data_source_block I
_cod_depositor_comments
;
The following automatic conversions were performed:

'_exptl_crystal_density_meas' value ' not measured' was changed to
'?' - the value is perceived as not measured.

Automatic conversion script
Id: cif_fix_values 3008 2015-01-20 13:52:24Z robertas 
;
_cod_database_code 2011187

loop_
_symmetry_equiv_pos_as_xyz
'  +x,  +y,  +z'
'  -x,  -y,  -z'

loop_
_atom_site_label
_atom_site_fract_x
_atom_site_fract_y
_atom_site_fract_z
_atom_site_U_iso_or_equiv
_atom_site_adp_type
_atom_site_calc_flag
_atom_site_calc_attached_atom
_atom_site_refinement_flags
_atom_site_occupancy
O1 .7732(2) .64920(10) .21581(9) .0317(3) Uani d ? . 1.000
O2 .42370(10) .91180(10) .44394(9) .0300(3) Uani d ? . 1.000
O3 .8102(2) 1.08790(10) .30240(10) .0353(3) Uani d ? . 1.000
O4 .9659(2) .94470(10) .19580(10) .0355(3) Uani d ? . 1.000
O5 .6786(2) 1.42200(10) -.07808(9) .0319(3) Uani d ? . 1.000
O6 .8605(2) 1.30330(10) .06540(10) .0431(4) Uani d ? . 1.000
O7 1.0642(2) 1.42150(10) .17240(10) .0299(3) Uani d ? . 1.000
O8 1.1062(2) 1.12880(10) .36340(10) .0376(4) Uani d ? . 1.000
N1 .5299(2) .6613(2) .67460(10) .0383(4) Uani d ? . 1.000
N2 .5906(2) .81650(10) .30610(10) .0230(3) Uani d ? . 1.000
C1 .7352(2) .5683(2) .42090(10) .0241(4) Uani d ? . 1.000
C2 .6318(2) .6519(2) .48900(10) .0236(4) Uani d ? . 1.000
C3 .6284(2) .5833(2) .60630(10) .0266(4) Uani d ? . 1.000
C4 .7367(2) .4264(2) .64860(10) .0301(4) Uani d ? . 1.000
C5 .8355(2) .3464(2) .57940(10) .0306(4) Uani d ? . 1.000
C6 .8371(2) .4148(2) .46300(10) .0285(4) Uani d ? . 1.000
C7 .7095(2) .6740(2) .30220(10) .0244(4) Uani d ? . 1.000
C8 .5342(2) .8075(2) .41810(10) .0236(4) Uani d ? . 1.000
C9 .5361(2) .9554(2) .20880(10) .0225(4) Uani d ? . 1.000
C10 .6517(2) 1.0634(2) .16390(10) .0224(4) Uani d ? . 1.000
C11 .6008(2) 1.1972(2) .06850(10) .0233(4) Uani d ? . 1.000
C12 .4358(2) 1.2210(2) .02100(10) .0250(4) Uani d ? . 1.000
C13 .3205(2) 1.1145(2) .06800(10) .0265(4) Uani d ? . 1.000
C14 .3710(2) .9807(2) .16240(10) .0258(4) Uani d ? . 1.000
C15 .8291(2) 1.0276(2) .21980(10) .0250(4) Uani d ? . 1.000
C16 .7251(2) 1.3119(2) .01960(10) .0257(4) Uani d ? . 1.000
H1N1 .446(3) .759(3) .642(2) .059(6) Uiso d ? . 1.000
H1 .933(3) 1.083(3) .330(2) .075(7) Uiso d ? . 1.000
H1O7 .975(3) 1.488(3) .184(2) .060(7) Uiso d ? . 1.000
H1O8 1.227(4) 1.039(3) .398(2) .096(9) Uiso d ? . 1.000
H2N1 .519(3) .601(3) .753(2) .061(6) Uiso d ? . 1.000
H2O7 1.011(3) 1.387(2) .125(2) .051(6) Uiso d ? . 1.000
H2 .762(3) 1.478(2) -.102(2) .044(6) Uiso d ? . 1.000
H2O8 1.138(5) 1.224(4) .301(3) .130(10) Uiso d ? . 1.000
H4 .7412 .3730 .7301 .036 Uiso c ? . 1.000
H5 .9073 .2375 .6131 .037 Uiso c ? . 1.000
H6 .9070 .3569 .4139 .034 Uiso c ? . 1.000
H12 .4009 1.3142 -.0464 .030 Uiso c ? . 1.000
H13 .2036 1.1333 .0349 .032 Uiso c ? . 1.000
H14 .2901 .9046 .1958 .031 Uiso c ? . 1.000

loop_
_atom_site_aniso_label
_atom_site_aniso_U_11
_atom_site_aniso_U_22
_atom_site_aniso_U_33
_atom_site_aniso_U_12
_atom_site_aniso_U_13
_atom_site_aniso_U_23
O1 .0330(6) .0313(6) .0264(6) -.0006(5) -.0007(5) -.0087(5)
O2 .0287(6) .0289(6) .0310(6) -.0010(5) -.0028(5) -.0109(5)
O3 .0279(7) .0470(7) .0327(7) -.0031(5) -.0081(5) -.0161(6)
O4 .0210(6) .0403(7) .0447(8) -.0034(5) -.0037(5) -.0148(6)
O5 .0312(7) .0328(6) .0264(6) -.0123(5) -.0051(5) .0017(5)
O6 .0447(8) .0431(7) .0380(7) -.0232(6) -.0180(6) .0053(6)
O7 .0271(7) .0293(6) .0322(7) -.0064(5) -.0012(5) -.0087(5)
O8 .0322(7) .0347(7) .0434(8) -.0031(5) -.0086(6) -.0102(6)
N1 .0412(9) .0399(9) .0286(9) -.0012(7) -.0027(7) -.0093(7)
N2 .0214(7) .0214(6) .0224(7) -.0027(5) -.0019(5) -.0035(5)
C1 .0206(8) .0256(8) .0258(8) -.0073(6) -.0030(6) -.0056(7)
C2 .0214(8) .0245(8) .0242(8) -.0071(6) -.0057(6) -.0041(7)
C3 .0251(8) .0302(8) .0259(9) -.0097(7) -.0032(7) -.0077(7)
C4 .0327(9) .0284(8) .0248(9) -.0100(7) -.0094(7) .0017(7)
C5 .0307(9) .0238(8) .0340(10) -.0065(7) -.0102(7) -.0014(7)
C6 .0259(8) .0248(8) .0319(9) -.0050(6) -.0071(7) -.0040(7)
C7 .0195(8) .0249(8) .0279(9) -.0045(6) -.0036(6) -.0070(7)
C8 .0213(8) .0259(8) .0249(8) -.0083(6) -.0019(6) -.0076(7)
C9 .0217(8) .0224(8) .0200(8) -.0009(6) -.0024(6) -.0049(6)
C10 .0198(8) .0240(8) .0221(8) -.0019(6) -.0016(6) -.0077(6)
C11 .0237(8) .0231(8) .0216(8) -.0033(6) -.0026(6) -.0060(7)
C12 .0251(8) .0253(8) .0216(8) -.0013(6) -.0036(6) -.0061(6)
C13 .0195(8) .0298(8) .0281(9) -.0022(6) -.0052(7) -.0079(7)
C14 .0202(8) .0259(8) .0301(9) -.0048(6) -.0007(6) -.0080(7)
C15 .0249(9) .0228(8) .0232(8) -.0067(6) -.0018(6) -.0011(7)
C16 .0289(9) .0241(8) .0221(8) -.0064(6) -.0045(7) -.0035(7)

loop_
_atom_type_symbol
_atom_type_scat_dispersion_real
_atom_type_scat_dispersion_imag
_atom_type_scat_source
H 0 0 'Stewart, Davidson and Simpson (1965)'
C .003 .002 'Creagh & McAuley (1992)'
O .011 .006 'Creagh & McAuley (1992)'
N .006 .003 'Creagh & McAuley (1992)'

loop_
_geom_angle_atom_site_label_1
_geom_angle_atom_site_label_2
_geom_angle_atom_site_label_3
_geom_angle
_geom_angle_publ_flag
C15 O3 H1 112.0(10) no
C16 O5 H2 108.0(10) no
H1O7 O7 H2O7 99(2) no
H1O8 O8 H2O8 112(2) no
C3 N1 H1N1 118.0(10) no
C3 N1 H2N1 118.0(10) no
H1N1 N1 H2N1 121(2) no
C7 N2 C8 111.10(10) yes
C7 N2 C9 124.40(10) yes
C8 N2 C9 124.50(10) yes
C2 C1 C6 123.00(10) no
C2 C1 C7 107.60(10) no
C6 C1 C7 129.40(10) no
C1 C2 C3 121.20(10) no
C1 C2 C8 109.10(10) no
C3 C2 C8 129.70(10) no
N1 C3 C2 122.6(2) yes
N1 C3 C4 122.2(2) yes
C2 C3 C4 115.20(10) no
C3 C4 C5 122.20(10) no
C3 C4 H4 118.9 no
C5 C4 H4 118.9 no
C4 C5 C6 122.20(10) no
C4 C5 H5 118.9 no
C6 C5 H5 118.9 no
C1 C6 C5 116.10(10) no
C1 C6 H6 121.9 no
C5 C6 H6 121.9 no
O1 C7 N2 124.10(10) yes
O1 C7 C1 129.80(10) no
N2 C7 C1 106.10(10) no
O2 C8 N2 124.10(10) yes
O2 C8 C2 129.90(10) no
N2 C8 C2 106.00(10) no
N2 C9 C10 118.60(10) no
N2 C9 C14 120.20(10) no
C10 C9 C14 121.10(10) no
C9 C10 C11 118.90(10) no
C9 C10 C15 117.90(10) no
C11 C10 C15 123.20(10) no
C10 C11 C12 119.80(10) no
C10 C11 C16 119.00(10) no
C12 C11 C16 121.20(10) no
C11 C12 C13 120.60(10) no
C11 C12 H12 119.7 no
C13 C12 H12 119.7 no
C12 C13 C14 119.80(10) no
C12 C13 H13 120.1 no
C14 C13 H13 120.1 no
C9 C14 C13 119.70(10) no
C9 C14 H14 120.2 no
C13 C14 H14 120.2 no
O3 C15 O4 125.10(10) yes
O3 C15 C10 111.90(10) yes
O4 C15 C10 122.80(10) yes
O5 C16 O6 122.50(10) yes
O5 C16 C11 114.90(10) yes
O6 C16 C11 122.50(10) yes

loop_
_geom_bond_atom_site_label_1
_geom_bond_atom_site_label_2
_geom_bond_site_symmetry_1
_geom_bond_site_symmetry_2
_geom_bond_distance
_geom_bond_publ_flag
O1 C7 . . 1.217(2) yes
O2 C8 . . 1.213(2) yes
O3 C15 . . 1.323(2) yes
O3 H1 . . 1.02(3) no
O4 C15 . . 1.200(2) yes
O5 C16 . . 1.318(2) yes
O5 H2 . . .86(2) no
O6 C16 . . 1.214(2) yes
O7 H1O7 . . .83(2) no
O7 H2O7 . . .93(2) no
O8 H1O8 . . 1.09(3) no
O8 H2O8 . . 1.00(3) no
N1 C3 . . 1.352(2) yes
N1 H1N1 . . .95(2) no
N1 H2N1 . . .96(2) no
N2 C7 . . 1.399(2) yes
N2 C8 . . 1.415(2) yes
N2 C9 . . 1.441(2) yes
C1 C2 . . 1.395(2) no
C1 C6 . . 1.374(2) no
C1 C7 . . 1.485(2) no
C2 C3 . . 1.401(2) no
C2 C8 . . 1.458(2) no
C3 C4 . . 1.415(2) no
C4 C5 . . 1.372(2) no
C4 H4 . . .98 no
C5 C6 . . 1.390(2) no
C5 H5 . . .98 no
C6 H6 . . .98 no
C9 C10 . . 1.393(2) no
C9 C14 . . 1.383(2) no
C10 C11 . . 1.398(2) no
C10 C15 . . 1.511(2) no
C11 C12 . . 1.392(2) no
C11 C16 . . 1.489(2) no
C12 C13 . . 1.383(2) no
C12 H12 . . .98 no
C13 C14 . . 1.390(2) no
C13 H13 . . .98 no
C14 H14 . . .98 no

loop_
_geom_hbond_atom_site_label_D
_geom_hbond_atom_site_label_H
_geom_hbond_atom_site_label_A
_geom_hbond_site_symmetry_A
_geom_hbond_distance_DH
_geom_hbond_distance_HA
_geom_hbond_distance_DA
_geom_hbond_angle_DHA
_geom_hbond_publ_flag
O3 H1 O8 ? 1.02(3) 1.61(3) 2.604(2) 164(2) yes
O8 H1O8 O2 1_655 1.09(3) 1.68(3) 2.764(2) 175(2) yes
O5 H2 O7 2_785 .86(2) 1.75(2) 2.602(2) 169(2) yes
O7 H2O7 O6 ? .93(2) 1.87(2) 2.776(2) 164(2) yes
O7 H1O7 O1 1_565 .83(2) 1.95(2) 2.782(2) 177(2) yes
O8 H2O8 O7 ? 1.00(3) 1.98(3) 2.884(2) 150(3) yes
N1 H1N1 O3 2_676 .95(2) 2.29(2) 3.059(2) 137(2) yes
N1 H2N1 O5 1_546 .96(2) 2.45(2) 3.289(2) 147(2) yes
N1 H1N1 O2 ? .95(2) 2.41(2) 3.077(2) 127(2) yes
C14 H14 O4 1_455 .98 2.39 3.118(2) 131 yes
C6 H6 O8 1_545 .98 2.48 3.408(2) 157 yes
C12 H12 O1 2_675 .98 2.55 3.285(2) 132 yes
C5 H5 O4 2_766 .98 2.57 3.363(2) 139 yes
C4 H4 O5 1_546 .98 2.60 3.438(2) 144 yes
C13 H13 O6 1_455 .98 2.74 3.490(2) 134 yes

loop_
_geom_torsion_atom_site_label_1
_geom_torsion_atom_site_label_2
_geom_torsion_atom_site_label_3
_geom_torsion_atom_site_label_4
_geom_torsion
_geom_torsion_publ_flag
O1 C7 N2 C8 177.70(10) no
O1 C7 N2 C9 -3.5(2) no
O1 C7 C1 C2 -179.6(2) no
O1 C7 C1 C6 -.4(3) no
O2 C8 N2 C7 -175.90(10) no
O2 C8 N2 C9 5.4(2) no
O2 C8 C2 C1 175.80(10) no
O2 C8 C2 C3 -2.4(3) no
O3 C15 C10 C9 -88.0(2) no
O3 C15 C10 C11 93.4(2) no
O4 C15 C10 C9 87.3(2) no
O4 C15 C10 C11 -91.3(2) no
O5 C16 C11 C10 171.40(10) no
O5 C16 C11 C12 -8.6(2) no
O6 C16 C11 C10 -7.6(2) no
O6 C16 C11 C12 172.4(2) no
N1 C3 C2 C1 179.90(10) no
N1 C3 C2 C8 -2.1(3) no
N1 C3 C4 C5 179.4(2) no
N2 C7 C1 C2 -.1(2) no
N2 C7 C1 C6 179.10(10) no
N2 C8 C2 C1 -2.9(2) no
N2 C8 C2 C3 178.90(10) no
N2 C9 C10 C11 179.10(10) no
N2 C9 C10 C15 .4(2) no
N2 C9 C14 C13 -179.50(10) no
C1 C2 C3 C4 .2(2) no
C1 C6 C5 C4 .6(2) no
C1 C7 N2 C8 -1.8(2) no
C1 C7 N2 C9 176.90(10) no
C2 C1 C6 C5 -1.4(2) no
C2 C3 C4 C5 -1.0(2) no
C2 C8 N2 C7 2.9(2) no
C2 C8 N2 C9 -175.80(10) no
C3 C2 C1 C6 1.0(2) no
C3 C2 C1 C7 -179.80(10) no
C3 C4 C5 C6 .6(2) no
C4 C3 C2 C8 178.20(10) no
C5 C6 C1 C7 179.60(10) no
C6 C1 C2 C8 -177.40(10) no
C7 N2 C9 C10 -82.3(2) no
C7 N2 C9 C14 98.4(2) no
C7 C1 C2 C8 1.9(2) no
C8 N2 C9 C10 96.2(2) no
C8 N2 C9 C14 -83.0(2) no
C9 C10 C11 C12 .7(2) no
C9 C10 C11 C16 -179.30(10) no
C9 C14 C13 C12 .2(2) no
C10 C9 C14 C13 1.2(2) no
C10 C11 C12 C13 .7(2) no
C11 C10 C9 C14 -1.7(2) no
C11 C12 C13 C14 -1.2(2) no
C12 C11 C10 C15 179.30(10) no
C13 C12 C11 C16 -179.30(10) no
C14 C9 C10 C15 179.70(10) no
C15 C10 C11 C16 -.7(2) no

loop_
_cod_related_entry_id
_cod_related_entry_database
_cod_related_entry_code
1 ChemSpider 21107253
